data_2010323
loop_
_publ_author_name
'Sharma, Raj P.'
'Gupta, Vijay'
'Bhasin, Kuldip K.'
'Quir\'os, Miguel '
'Salas, Juan M.'

_publ_contact_author
;    Miguel Quir\'os
     Departamento de Qu\'imica Inorg\'anica
     Facultad de Ciencias
     Universidad de Granada
     18071 Granada
     SPAIN
;
_publ_section_title
;
 Structural analogues of ferroverdin. Tris(methyl
 isonitrosoacetoacetato)cobalt(III)
;
_journal_issue 12
_journal_name_full 'Acta Crystallographica Section C'
_journal_page_first 1875
_journal_page_last 1878
_journal_paper_doi 10.1107/S0108270194007596
_journal_volume 50
_journal_year 1994
_chemical_formula_moiety 'C15 H18 Co N3 O12 '
_chemical_formula_sum 'C15 H18 Co N3 O12'
_chemical_formula_weight 491.25
_space_group_IT_number 14
_space_group_name_Hall '-P 2yn'
_space_group_name_H-M_alt 'P 1 21/n 1'
_symmetry_cell_setting monoclinic
_symmetry_space_group_name_H-M 'P 1 21/n 1'
_atom_type_scat_source ' SHELXTL-Plus (Sheldrick, 1987)'
_audit_creation_method 'Program PASACIF'
_cell_angle_alpha 90.00000
_cell_angle_beta 99.550(10)
_cell_angle_gamma 90.00000
_cell_formula_units_Z 4
_cell_length_a 10.6500(10)
_cell_length_b 13.8950(10)
_cell_length_c 13.8920(10)
_cell_measurement_reflns_used 25
_cell_measurement_temperature 293
_cell_measurement_theta_max 25
_cell_measurement_theta_min 15
_cell_volume 2027.3(3)
_computing_cell_refinement ' DIF4 (Stoe & Cie, 1992a)'
_computing_data_collection ' DIF4 (Stoe & Cie, 1992a)'
_computing_data_reduction ' REDU4 (Stoe & Cie, 1992b)'
_computing_molecular_graphics ' SHELXTL-Plus XP (Sheldrick, 1987)'
_computing_publication_material ' PASACIF (AUTHOR, 1994)'
_computing_structure_refinement ' SHELXTL-Plus XLS (Sheldrick, 1987)'
_computing_structure_solution ' SHELXTL-Plus XS (Sheldrick, 1987)'
_diffrn_ambient_temperature 293
_diffrn_measurement_device 'Stoe-Siemens AED-2'
_diffrn_measurement_method '\w/2\q (learnt profile method)'
_diffrn_radiation_monochromator graphite
_diffrn_radiation_source 'X-ray tube'
_diffrn_radiation_type MoK\a
_diffrn_radiation_wavelength 0.71073
_diffrn_reflns_av_R_equivalents 0.038
_diffrn_reflns_limit_h_max 13
_diffrn_reflns_limit_h_min 0
_diffrn_reflns_limit_k_max 18
_diffrn_reflns_limit_k_min 0
_diffrn_reflns_limit_l_max 17
_diffrn_reflns_limit_l_min -18
_diffrn_reflns_number 5085
_diffrn_reflns_theta_max 27.51
_diffrn_reflns_theta_min 1.94
_diffrn_standards_decay_% 0
_diffrn_standards_interval_time 90
_diffrn_standards_number 3
_exptl_absorpt_coefficient_mu 0.909
_exptl_absorpt_correction_type none
_exptl_crystal_colour 'Ruby red'
_exptl_crystal_density_diffrn 1.61
_exptl_crystal_density_meas 1.60
_exptl_crystal_density_method flotation
_exptl_crystal_description Prisms
_exptl_crystal_F_000 1008
_exptl_crystal_size_max 0.40
_exptl_crystal_size_mid 0.25
_exptl_crystal_size_min 0.15
_refine_diff_density_max 0.52
_refine_diff_density_min -0.49
_refine_ls_goodness_of_fit_obs 0.92
_refine_ls_hydrogen_treatment
; H atoms riding with C-H = 0.96\%A and a common U~iso~ =
0.98 (6)\%A^2^
;
_refine_ls_matrix_type full
_refine_ls_number_parameters 293
_refine_ls_number_reflns 3145
_refine_ls_R_factor_obs 0.056
_refine_ls_shift/esd_max 0.001
_refine_ls_structure_factor_coef F
_refine_ls_weighting_details 'w = 1/[\s^2^(F) + 0.00550F^2^]'
_refine_ls_weighting_scheme calc
_refine_ls_wR_factor_obs 0.084
_reflns_number_observed 3145
_reflns_number_total 4641
_reflns_observed_criterion 'F > 4 sigma(F)'
_cod_data_source_file mu1135.cif
_cod_data_source_block Co(C5NO4H6)3
_cod_depositor_comments
;
 Changing the _atom_site_occupancy data item value from '.' to '1'
 for all fully occupied atom sites.

 Antanas Vaitkus,
 2017-02-10

The following automatic conversions were performed:
'_symmetry_cell_setting' value 'Monoclinic' changed to 'monoclinic'
according to '/home/saulius/struct/CIF-dictionaries/cif_core.dic'
dictionary named 'cif_core.dic' version 2.4.1 from 2010-06-29.

Automatic conversion script
Id: cif_fix_enum 1527 2010-12-29 10:47:43Z saulius 

The following automatic conversions were performed:

'_symmetry_cell_setting' value 'Monoclinic' changed to 'monoclinic'
according to /home/saulius/struct/CIF-dictionaries/cif_core.dic
dictionary named 'cif_core.dic' version 2.4.1 from 2010-06-29.

Automatic conversion script
Id: cif_fix_values 1715 2011-07-08 13:25:40Z adriana 

The following automatic conversions were performed:

'_refine_ls_weighting_scheme' value 'w = 1/[\s^2^(F) + 0.00550F^2^]'
was changed to 'calc'. New tag '_refine_ls_weighting_details' was
created. The value of the new tag was set to 'w = 1/[\s^2^(F) +
0.00550F^2^]'.

Automatic conversion script
Id: cif_fix_values 3143 2015-03-26 13:38:13Z robertas 
;
_cod_original_cell_volume 2027.0(10)
_cod_original_sg_symbol_H-M 'P 21/n'
_cod_original_formula_sum 'C15 H18 Co N3 O12 '
_cod_database_code 2010323

loop_
_space_group_symop_id
_space_group_symop_operation_xyz
1 x,y,z
2 -x+1/2,y+1/2,-z+1/2
3 -x,-y,-z
4 x+1/2,-y+1/2,z+1/2

loop_
_atom_site_aniso_label
_atom_site_aniso_U_11
_atom_site_aniso_U_22
_atom_site_aniso_U_33
_atom_site_aniso_U_12
_atom_site_aniso_U_13
_atom_site_aniso_U_23
Co 0.0301(3) 0.0363(3) 0.0334(3) -0.0005(2) 0.0025(2) -0.0003(2)
C2A 0.049(3) 0.049(3) 0.046(3) 0.009(2) 0.011(2) 0.004(2)
C3A 0.032(2) 0.043(2) 0.035(2) 0.001(2) 0.003(2) -0.002(2)
N3A 0.031(2) 0.036(2) 0.039(2) 0.0000(10) 0.0040(10) -0.002(2)
O3A 0.057(2) 0.039(2) 0.062(2) 0.009(2) 0.021(2) -0.003(2)
C4A 0.033(2) 0.036(2) 0.037(2) -0.004(2) -0.002(2) 0.000(2)
O4A 0.042(2) 0.037(2) 0.042(2) 0.0020(10) 0.0060(10) -0.0010(10)
C5A 0.058(3) 0.035(2) 0.050(3) 0.001(2) 0.003(2) 0.004(2)
C2B 0.036(2) 0.042(2) 0.055(3) 0.013(2) 0.008(2) 0.001(2)
C3B 0.035(2) 0.037(2) 0.040(2) 0.005(2) 0.004(2) 0.003(2)
N3B 0.033(2) 0.034(2) 0.035(2) -0.0030(10) 0.0020(10) -0.0010(10)
O3B 0.044(2) 0.073(2) 0.040(2) -0.007(2) 0.0040(10) -0.017(2)
C4B 0.042(2) 0.037(2) 0.037(2) 0.005(2) 0.009(2) 0.006(2)
O4B 0.037(2) 0.048(2) 0.035(2) 0.0000(10) 0.0030(10) -0.0030(10)
C5B 0.057(3) 0.057(3) 0.052(3) 0.014(3) 0.011(2) -0.011(2)
C1C 0.098(5) 0.053(3) 0.061(3) 0.001(3) 0.007(3) 0.017(3)
O1C 0.057(2) 0.052(2) 0.062(2) -0.001(2) 0.005(2) 0.020(2)
C2C 0.043(3) 0.042(2) 0.041(2) 0.002(2) 0.001(2) -0.002(2)
O2C 0.052(2) 0.068(2) 0.064(2) 0.017(2) 0.001(2) 0.007(2)
C3C 0.035(2) 0.042(2) 0.036(2) 0.000(2) 0.003(2) -0.001(2)
N3C 0.038(2) 0.034(2) 0.039(2) -0.005(2) 0.004(2) -0.002(2)
O3C 0.049(2) 0.046(2) 0.058(2) -0.012(2) -0.002(2) 0.009(2)
C4C 0.034(2) 0.049(2) 0.032(2) -0.001(2) 0.003(2) -0.001(2)
O4C 0.036(2) 0.043(2) 0.040(2) -0.0060(10) 0.0030(10) 0.0000(10)
C5C 0.037(2) 0.079(4) 0.043(3) -0.009(3) -0.004(2) 0.012(2)

loop_
_atom_site_label
_atom_site_fract_x
_atom_site_fract_y
_atom_site_fract_z
_atom_site_U_iso_or_equiv
_atom_site_thermal_displace_type
_atom_site_occupancy
Co 0.05856(5) 0.16735(4) 0.06819(4) 0.0336(2) Uani 1
C1A -0.2090(10) 0.0250(10) 0.4146(9) 0.066(3) Uiso 0.5
H11A -0.2520(10) -0.0360(10) 0.4099(9) 0.098(6) Uiso 0.5
H12A -0.1480(10) 0.0270(10) 0.4737(9) 0.098(6) Uiso 0.5
H13A -0.2700(10) 0.0760(10) 0.4154(9) 0.098(6) Uiso 0.5
C1A' -0.1630(10) 0.0400(10) 0.4482(9) 0.077(4) Uiso 0.5
H14A -0.1800(10) -0.0250(10) 0.4673(9) 0.098(6) Uiso 0.5
H15A -0.1040(10) 0.0700(10) 0.4994(9) 0.098(6) Uiso 0.5
H16A -0.2410(10) 0.0760(10) 0.4364(9) 0.098(6) Uiso 0.5
O1A -0.1444(7) 0.0393(4) 0.3325(5) 0.047(2) Uiso 0.5
O1A' -0.1063(9) 0.0364(5) 0.3614(7) 0.062(2) Uiso 0.5
C2A -0.0783(5) 0.1226(4) 0.3276(4) 0.048(2) Uani 1
O2A -0.0670(10) 0.1863(6) 0.3859(7) 0.064(3) Uiso 0.5
O2A' -0.1030(10) 0.1967(5) 0.3646(7) 0.060(3) Uiso 0.5
C3A -0.0159(4) 0.1174(3) 0.2398(3) 0.0370(10) Uani 1
N3A -0.0096(3) 0.1953(3) 0.1827(3) 0.0350(10) Uani 1
O3A -0.0524(3) 0.2756(2) 0.1997(2) 0.0510(10) Uani 1
C4A 0.0419(4) 0.0341(3) 0.2047(3) 0.0360(10) Uani 1
O4A 0.0871(3) 0.0429(2) 0.1271(2) 0.0410(10) Uani 1
C5A 0.0585(5) -0.0609(3) 0.2547(4) 0.049(2) Uani 1
H51A 0.0915(5) -0.0562(3) 0.3231(4) 0.098(6) Uiso 1
H52A 0.1191(5) -0.0935(3) 0.2222(4) 0.098(6) Uiso 1
H53A -0.0199(5) -0.0964(3) 0.2455(4) 0.098(6) Uiso 1
C1B 0.6267(8) 0.2160(9) 0.2123(8) 0.058(3) Uiso 0.5
H11B 0.6440(8) 0.2555(9) 0.2697(8) 0.098(6) Uiso 0.5
H12B 0.6484(8) 0.1504(9) 0.2293(8) 0.098(6) Uiso 0.5
H13B 0.6764(8) 0.2381(9) 0.1650(8) 0.098(6) Uiso 0.5
C1B' 0.6364(9) 0.2453(9) 0.1706(9) 0.061(3) Uiso 0.5
H14B 0.6646(9) 0.3052(9) 0.2013(9) 0.098(6) Uiso 0.5
H15B 0.6526(9) 0.1941(9) 0.2174(9) 0.098(6) Uiso 0.5
H16B 0.6816(9) 0.2332(9) 0.1175(9) 0.098(6) Uiso 0.5
O1B 0.4915(6) 0.2210(5) 0.1709(5) 0.047(2) Uiso 0.5
O1B' 0.4996(6) 0.2493(4) 0.1336(5) 0.047(2) Uiso 0.5
C2B 0.4526(4) 0.1684(3) 0.0897(4) 0.0440(10) Uani 1
O2B 0.5209(7) 0.1210(5) 0.0462(6) 0.046(2) Uiso 0.5
O2B' 0.5190(8) 0.1014(6) 0.0751(7) 0.064(3) Uiso 0.5
C3B 0.3124(4) 0.1665(3) 0.0614(3) 0.0380(10) Uani 1
N3B 0.2296(3) 0.1983(2) 0.1184(2) 0.0350(10) Uani 1
O3B 0.2624(3) 0.2379(3) 0.1977(2) 0.0530(10) Uani 1
C4B 0.2486(4) 0.1260(3) -0.0285(3) 0.0390(10) Uani 1
O4B 0.1290(3) 0.1251(2) -0.0427(2) 0.0410(10) Uani 1
C5B 0.3165(5) 0.0856(4) -0.1053(4) 0.055(2) Uani 1
H51B 0.3668(5) 0.1358(4) -0.1273(4) 0.098(6) Uiso 1
H52B 0.2571(5) 0.0616(4) -0.1596(4) 0.098(6) Uiso 1
H53B 0.3712(5) 0.0343(4) -0.0776(4) 0.098(6) Uiso 1
C1C -0.0874(7) 0.4996(4) -0.2117(4) 0.071(2) Uani 1
H11C -0.0049(7) 0.5195(4) -0.2231(4) 0.098(6) Uiso 1
H12C -0.1202(7) 0.5462(4) -0.1712(4) 0.098(6) Uiso 1
H13C -0.1441(7) 0.4944(4) -0.2729(4) 0.098(6) Uiso 1
O1C -0.0497(3) 0.4156(3) -0.1514(3) 0.0580(10) Uani 1
C2C -0.1408(4) 0.3764(3) -0.1092(3) 0.0430(10) Uani 1
O2C -0.2485(4) 0.4048(3) -0.1185(3) 0.0620(10) Uani 1
C3C -0.0939(4) 0.2908(3) -0.0490(3) 0.0380(10) Uani 1
N3C 0.0218(3) 0.2874(2) 0.0078(3) 0.0370(10) Uani 1
O3C 0.0970(3) 0.3558(2) 0.0185(2) 0.0520(10) Uani 1
C4C -0.1654(4) 0.2045(4) -0.0430(3) 0.0380(10) Uani 1
O4C -0.1130(3) 0.1365(2) 0.0075(2) 0.0400(10) Uani 1
C5C -0.2981(5) 0.1901(5) -0.0950(4) 0.054(2) Uani 1
H51C -0.3104(5) 0.1991(5) -0.1645(4) 0.098(6) Uiso 1
H52C -0.3445(5) 0.2385(5) -0.0662(4) 0.098(6) Uiso 1
H53C -0.3285(5) 0.1275(5) -0.0806(4) 0.098(6) Uiso 1

loop_
_geom_angle_atom_site_label_1
_geom_angle_atom_site_label_2
_geom_angle_atom_site_label_3
_geom_angle
_geom_angle_publ_flag
N3A Co O4A 83.20(10) yes
N3A Co N3B 97.10(10) yes
O4A Co N3B 88.50(10) yes
N3A Co O4B 173.80(10) yes
O4A Co O4B 90.70(10) yes
N3B Co O4B 83.40(10) yes
N3A Co N3C 96.5(2) yes
O4A Co N3C 177.00(10) yes
N3B Co N3C 94.60(10) yes
O4B Co N3C 89.6(2) yes
N3A Co O4C 86.90(10) yes
O4A Co O4C 93.30(10) yes
N3B Co O4C 175.80(10) yes
O4B Co O4C 92.80(10) yes
N3C Co O4C 83.70(10) yes
H11A C1A H12A 109.50000 no
H11A C1A H13A 109.50000 no
H12A C1A H13A 109.50000 no
H11A C1A O1A 110.5(6) no
H12A C1A O1A 109.1(5) no
H13A C1A O1A 108.8(6) no
H14A C1A' H15A 109.50000 no
H14A C1A' H16A 109.50000 no
H15A C1A' H16A 109.50000 no
H14A C1A' O1A' 109.2(7) no
H15A C1A' O1A' 109.1(6) no
H16A C1A' O1A' 110.1(6) no
C1A O1A C2A 118.2(7) no
C1A' O1A' C2A 114.5(8) no
O1A C2A O2A 126.4(7) no
O1A' C2A O2A' 122.8(7) no
O1A C2A C3A 107.8(5) no
O1A' C2A C3A 113.6(6) no
O2A C2A C3A 125.7(7) no
O2A' C2A C3A 123.6(6) no
C2A C3A N3A 121.1(4) no
C2A C3A C4A 126.5(4) no
N3A C3A C4A 112.5(4) no
Co N3A C3A 113.1(3) no
Co N3A O3A 123.1(3) no
C3A N3A O3A 123.6(4) no
C3A C4A O4A 117.4(4) no
C3A C4A C5A 125.6(4) no
O4A C4A C5A 116.9(4) no
Co O4A C4A 113.4(3) no
C4A C5A H51A 113.4(2) no
C4A C5A H52A 103.7(3) no
H51A C5A H52A 109.50000 no
C4A C5A H53A 111.1(3) no
H51A C5A H53A 109.50000 no
H52A C5A H53A 109.50000 no
H11B C1B H12B 109.50000 no
H11B C1B H13B 109.50000 no
H12B C1B H13B 109.50000 no
H11B C1B O1B 109.9(5) no
H12B C1B O1B 108.9(5) no
H13B C1B O1B 109.6(5) no
H14B C1B' H15B 109.50000 no
H14B C1B' H16B 109.50000 no
H15B C1B' H16B 109.50000 no
H14B C1B' O1B' 110.1(6) no
H15B C1B' O1B' 108.8(6) no
H16B C1B' O1B' 109.5(6) no
C1B O1B C2B 116.7(7) no
C1B' O1B' C2B 113.8(7) no
O1B C2B O2B 125.7(6) no
O1B' C2B O2B' 122.7(6) no
O1B C2B C3B 112.8(5) no
O1B' C2B C3B 114.9(5) no
O2B C2B C3B 121.3(5) no
O2B' C2B C3B 122.3(5) no
C2B C3B N3B 124.4(4) no
C2B C3B C4B 123.4(4) no
N3B C3B C4B 112.1(4) no
Co N3B C3B 113.1(3) no
Co N3B O3B 123.1(3) no
C3B N3B O3B 123.7(3) no
C3B C4B O4B 117.5(4) no
C3B C4B C5B 123.7(4) no
O4B C4B C5B 118.8(4) no
Co O4B C4B 113.2(3) no
C4B C5B H51B 108.4(3) no
C4B C5B H52B 111.0(3) no
H51B C5B H52B 109.50000 no
C4B C5B H53B 109.1(3) no
H51B C5B H53B 109.50000 no
H52B C5B H53B 109.50000 no
H11C C1C H12C 109.50000 no
H11C C1C H13C 109.50000 no
H12C C1C H13C 109.50000 no
H11C C1C O1C 98.9(3) no
H12C C1C O1C 107.2(3) no
H13C C1C O1C 121.5(3) no
C1C O1C C2C 115.5(4) no
O1C C2C O2C 124.9(4) no
O1C C2C C3C 111.9(4) no
O2C C2C C3C 123.2(5) no
C2C C3C N3C 123.0(4) no
C2C C3C C4C 124.7(4) no
N3C C3C C4C 112.3(4) no
Co N3C C3C 113.3(3) no
Co N3C O3C 123.1(3) no
C3C N3C O3C 123.6(4) no
C3C C4C O4C 118.3(4) no
C3C C4C C5C 123.8(4) no
O4C C4C C5C 117.9(4) no
Co O4C C4C 112.3(3) no
C4C C5C H51C 115.4(3) no
C4C C5C H52C 102.5(3) no
H51C C5C H52C 109.50000 no
C4C C5C H53C 110.3(3) no
H51C C5C H53C 109.50000 no
H52C C5C H53C 109.50000 no

loop_
_geom_bond_atom_site_label_1
_geom_bond_atom_site_label_2
_geom_bond_site_symmetry_2
_geom_bond_distance
_geom_bond_publ_flag
C1A H11A . 0.96000 no
C1A H12A . 0.96000 no
C1A H13A . 0.96000 no
C1A' H14A . 0.96000 no
C1A' H15A . 0.96000 no
C1A' H16A . 0.96000 no
C1A O1A . 1.44(2) no
C1A' O1A' . 1.43(2) no
O1A C2A . 1.361(8) no
O1A' C2A . 1.337(9) no
C2A O2A . 1.190(10) no
C2A O2A' . 1.200(10) no
C2A C3A . 1.486(7) no
Co N3A . 1.895(4) yes
C3A N3A . 1.349(6) no
N3A O3A . 1.243(5) no
C3A C4A . 1.433(6) no
Co O4A . 1.916(3) yes
C4A O4A . 1.256(6) no
C4A C5A . 1.489(6) no
C5A H51A . 0.96000 no
C5A H52A . 0.96000 no
C5A H53A . 0.96000 no
C1B H11B . 0.96000 no
C1B H12B . 0.96000 no
C1B H13B . 0.96000 no
C1B' H14B . 0.96000 no
C1B' H15B . 0.96000 no
C1B' H16B . 0.96000 no
C1B O1B . 1.460(10) no
C1B' O1B' . 1.460(10) no
O1B C2B . 1.350(8) no
O1B' C2B . 1.335(8) no
C2B O2B . 1.214(9) no
C2B O2B' . 1.210(10) no
C2B C3B . 1.480(6) no
Co N3B . 1.889(3) yes
C3B N3B . 1.354(6) no
N3B O3B . 1.229(5) no
C3B C4B . 1.434(6) no
Co O4B . 1.914(3) yes
C4B O4B . 1.257(5) no
C4B C5B . 1.494(7) no
C5B H51B . 0.96000 no
C5B H52B . 0.96000 no
C5B H53B . 0.96000 no
C1C H11C . 0.96000 no
C1C H12C . 0.96000 no
C1C H13C . 0.96000 no
C1C O1C . 1.453(7) no
O1C C2C . 1.330(6) no
C2C O2C . 1.199(6) no
C2C C3C . 1.492(6) no
Co N3C . 1.879(3) yes
C3C N3C . 1.348(5) no
N3C O3C . 1.237(5) no
C3C C4C . 1.431(7) no
Co O4C . 1.929(3) yes
C4C O4C . 1.251(5) no
C4C C5C . 1.491(6) no
C5C H51C . 0.96000 no
C5C H52C . 0.96000 no
C5C H53C . 0.96000 no

loop_
_geom_torsion_atom_site_label_1
_geom_torsion_atom_site_label_2
_geom_torsion_atom_site_label_3
_geom_torsion_atom_site_label_4
_geom_torsion
_geom_torsion_publ_flag
O1A C2A C3A C4A -38.9(6) yes
O1A' C2A C3A C4A -15.9(7) yes
O2A C2A C3A C4A 137.5(7) yes
O2A' C2A C3A C4A 164.9(7) yes
O1B C2B C3B C4B 171.8(5) yes
O1B' C2B C3B C4B 140.4(5) yes
O2B C2B C3B C4B -13.0(8) yes
O2B' C2B C3B C4B -40.4(9) yes
O1C C2C C3C C4C -140.8(4) yes
O2C C2C C3C C4C 38.5(7) yes
